data_7106858
loop_
_publ_author_name
'Boris Burger'
'Sebastian Dechert'
'Christian Gro\&se'
'Serhiy Demeshko'
'Franc Meyer'

_publ_section_title
;
 Visualising the Carboxylate Shift at a Bioinspired Diiron(II) Site in the
 Solid State
;
_journal_name_full Chem.Commun.
_journal_page_first 10428
_journal_paper_doi 10.1039/c1cc13756e
_journal_volume 47
_journal_year 2011
_chemical_formula_moiety 'C31 H42 Fe2 N12 O6, 2(C2 H3 N)'
_chemical_formula_sum 'C35 H48 Fe2 N14 O6'
_chemical_formula_weight 872.57
_chemical_name_systematic
;
?
;
_space_group_IT_number 19
_symmetry_cell_setting orthorhombic
_symmetry_space_group_name_Hall 'P 2ac 2ab'
_symmetry_space_group_name_H-M 'P 21 21 21'
_atom_sites_solution_hydrogens geom
_atom_sites_solution_primary direct
_atom_sites_solution_secondary difmap
_audit_creation_method SHELXL-97
_cell_angle_alpha 90.00
_cell_angle_beta 90.00
_cell_angle_gamma 90.00
_cell_formula_units_Z 8
_cell_length_a 16.3489(3)
_cell_length_b 18.9892(4)
_cell_length_c 26.4822(5)
_cell_measurement_reflns_used 94982
_cell_measurement_temperature 213(2)
_cell_measurement_theta_max 25.69
_cell_measurement_theta_min 1.32
_cell_volume 8221.5(3)
_computing_cell_refinement 'X-AREA (Stoe & Cie, 2002)'
_computing_data_collection 'X-AREA (Stoe & Cie, 2002)'
_computing_data_reduction 'X-AREA (Stoe & Cie, 2002)'
_computing_molecular_graphics 'DIAMOND (Brandenburg, 2001)'
_computing_publication_material 'SHELXL-97 (Sheldrick, 1997)'
_computing_structure_refinement 'SHELXL-97 (Sheldrick, 1997)'
_computing_structure_solution 'SHELXS-97 (Sheldrick, 1990)'
_diffrn_ambient_temperature 213(2)
_diffrn_measured_fraction_theta_full 0.998
_diffrn_measured_fraction_theta_max 0.998
_diffrn_measurement_device_type 'Stoe IPDS II'
_diffrn_measurement_method \w
_diffrn_radiation_monochromator graphite
_diffrn_radiation_source 'fine-focus sealed tube'
_diffrn_radiation_type MoK\a
_diffrn_radiation_wavelength 0.71073
_diffrn_reflns_av_R_equivalents 0.0571
_diffrn_reflns_av_sigmaI/netI 0.0362
_diffrn_reflns_limit_h_max 19
_diffrn_reflns_limit_h_min -19
_diffrn_reflns_limit_k_max 23
_diffrn_reflns_limit_k_min -22
_diffrn_reflns_limit_l_max 32
_diffrn_reflns_limit_l_min -32
_diffrn_reflns_number 94982
_diffrn_reflns_theta_full 25.69
_diffrn_reflns_theta_max 25.69
_diffrn_reflns_theta_min 1.32
_exptl_absorpt_coefficient_mu 0.767
_exptl_absorpt_correction_T_max 0.8482
_exptl_absorpt_correction_T_min 0.7708
_exptl_absorpt_correction_type numerical
_exptl_absorpt_process_details 'X-RED (Stoe & Cie, 2002)'
_exptl_crystal_colour colorless
_exptl_crystal_density_diffrn 1.410
_exptl_crystal_density_method 'not measured'
_exptl_crystal_description block
_exptl_crystal_F_000 3648
_exptl_crystal_size_max 0.40
_exptl_crystal_size_mid 0.30
_exptl_crystal_size_min 0.24
_refine_diff_density_max 0.589
_refine_diff_density_min -0.352
_refine_diff_density_rms 0.049
_refine_ls_abs_structure_details 'Flack H D (1983), Acta Cryst. A39, 876-881'
_refine_ls_abs_structure_Flack 0.011(8)
_refine_ls_extinction_method none
_refine_ls_goodness_of_fit_ref 1.001
_refine_ls_hydrogen_treatment constr
_refine_ls_matrix_type full
_refine_ls_number_parameters 1032
_refine_ls_number_reflns 15577
_refine_ls_number_restraints 0
_refine_ls_restrained_S_all 1.001
_refine_ls_R_factor_all 0.0420
_refine_ls_R_factor_gt 0.0352
_refine_ls_shift/su_max 0.001
_refine_ls_shift/su_mean 0.000
_refine_ls_structure_factor_coef Fsqd
_refine_ls_weighting_details 'calc w=1/[\s^2^(Fo^2^)+(0.0514P)^2^+0.0000P] where P=(Fo^2^+2Fc^2^)/3'
_refine_ls_weighting_scheme calc
_refine_ls_wR_factor_gt 0.0786
_refine_ls_wR_factor_ref 0.0806
_reflns_number_gt 13923
_reflns_number_total 15577
_reflns_threshold_expression >2sigma(I)
_cod_data_source_file c1cc13756e.txt
_cod_data_source_block 1-bb70m60at213K-one-crystal
_cod_database_code 7106858

loop_
_symmetry_equiv_pos_as_xyz
'x, y, z'
'-x+1/2, -y, z+1/2'
'-x, y+1/2, -z+1/2'
'x+1/2, -y+1/2, -z'

loop_
_atom_site_label
_atom_site_type_symbol
_atom_site_fract_x
_atom_site_fract_y
_atom_site_fract_z
_atom_site_U_iso_or_equiv
_atom_site_adp_type
_atom_site_occupancy
_atom_site_symmetry_multiplicity
_atom_site_calc_flag
_atom_site_refinement_flags
_atom_site_disorder_assembly
_atom_site_disorder_group
Fe1 Fe 0.77297(2) 0.41508(2) 0.613558(14) 0.03150(9) Uani 1 1 d . . .
Fe2 Fe 0.90884(2) 0.28462(2) 0.561027(15) 0.03075(9) Uani 1 1 d . . .
Fe11 Fe 0.24842(3) 0.59946(2) 0.592291(14) 0.03328(9) Uani 1 1 d . . .
Fe12 Fe 0.43151(2) 0.689173(19) 0.563077(14) 0.02794(8) Uani 1 1 d . . .
N1 N 0.79734(13) 0.40540(11) 0.53557(8) 0.0273(4) Uani 1 1 d . A .
N2 N 0.83643(13) 0.34994(11) 0.51300(8) 0.0281(5) Uani 1 1 d . A .
N3 N 0.68556(13) 0.50941(11) 0.55935(9) 0.0305(5) Uani 1 1 d . . .
N4 N 0.76378(15) 0.51113(12) 0.65361(8) 0.0366(5) Uani 1 1 d . A .
N5 N 0.73251(18) 0.62051(14) 0.67173(11) 0.0491(7) Uani 1 1 d . A .
N6 N 0.64209(14) 0.39453(12) 0.61910(9) 0.0357(5) Uani 1 1 d . A .
N7 N 0.51356(15) 0.39294(13) 0.59402(10) 0.0392(6) Uani 1 1 d . A .
N8 N 0.95740(14) 0.34605(12) 0.40871(8) 0.0314(5) Uani 1 1 d . . .
N9 N 1.01500(14) 0.26515(12) 0.51176(9) 0.0351(5) Uani 1 1 d . A .
N10 N 1.11664(14) 0.27560(13) 0.45717(10) 0.0388(6) Uani 1 1 d . A .
N11 N 1.0720(2) 0.47345(16) 0.35686(12) 0.0585(8) Uani 1 1 d . . .
N12 N 1.04688(18) 0.38383(14) 0.30609(9) 0.0440(6) Uani 1 1 d . . .
N21 N 0.28457(13) 0.61904(12) 0.51878(8) 0.0297(5) Uani 1 1 d . . .
N22 N 0.35394(13) 0.65475(11) 0.50431(8) 0.0270(5) Uani 1 1 d . . .
N23 N 0.15149(15) 0.53598(12) 0.53214(9) 0.0355(5) Uani 1 1 d . . .
N24 N 0.12941(15) 0.62608(13) 0.61320(10) 0.0388(6) Uani 1 1 d . . .
N25 N -0.00504(15) 0.62278(14) 0.61208(11) 0.0440(6) Uani 1 1 d . . .
N26 N 0.25152(15) 0.49330(12) 0.61229(8) 0.0352(5) Uani 1 1 d . . .
N27 N 0.22906(15) 0.38072(12) 0.59937(9) 0.0387(6) Uani 1 1 d . . .
N28 N 0.48297(14) 0.64789(12) 0.40530(8) 0.0301(5) Uani 1 1 d . . .
N29 N 0.54807(14) 0.68815(13) 0.52183(9) 0.0342(5) Uani 1 1 d . . .
N30 N 0.64755(14) 0.68319(12) 0.46552(9) 0.0338(5) Uani 1 1 d . . .
N31 N 0.3466(2) 0.6526(2) 0.31001(11) 0.0733(11) Uani 1 1 d . . .
N32 N 0.4762(2) 0.66296(16) 0.28681(10) 0.0593(8) Uani 1 1 d . . .
O1A O 0.90535(16) 0.43588(13) 0.62577(9) 0.0456(8) Uiso 0.861(6) 1 d P A 1
O2A O 0.98422(16) 0.34492(15) 0.60403(10) 0.0413(7) Uiso 0.861(6) 1 d P A 1
C26A C 0.9696(2) 0.4013(2) 0.62799(11) 0.0288(7) Uiso 0.861(6) 1 d P A 1
C27A C 1.0331(3) 0.4297(3) 0.6628(2) 0.0420(17) Uiso 0.861(6) 1 d P A 1
H27A H 1.0803 0.3987 0.6627 0.080 Uiso 0.861(6) 1 calc PR A 1
H27B H 1.0110 0.4326 0.6967 0.080 Uiso 0.861(6) 1 calc PR A 1
H27C H 1.0495 0.4762 0.6516 0.080 Uiso 0.861(6) 1 calc PR A 1
O1B O 0.9694(11) 0.3834(11) 0.5880(7) 0.055(5) Uiso 0.139(6) 1 d P A 2
O2B O 0.9987(13) 0.3111(12) 0.6338(8) 0.069(6) Uiso 0.139(6) 1 d P A 2
C26B C 0.9950(15) 0.3703(14) 0.6287(9) 0.038(5) Uiso 0.139(6) 1 d P A 2
C27B C 1.0475(14) 0.4220(11) 0.6573(8) 0.012(6) Uiso 0.139(6) 1 d P A 2
H27D H 1.0681 0.3999 0.6878 0.080 Uiso 0.139(6) 1 calc PR A 2
H27E H 1.0151 0.4629 0.6662 0.080 Uiso 0.139(6) 1 calc PR A 2
H27F H 1.0931 0.4364 0.6363 0.080 Uiso 0.139(6) 1 calc PR A 2
O3 O 0.81071(11) 0.30527(10) 0.61782(7) 0.0345(4) Uani 1 1 d . A .
O4 O 0.78432(17) 0.35098(13) 0.69165(8) 0.0547(6) Uani 1 1 d . A .
O5A O 0.8512(2) 0.18385(19) 0.53743(12) 0.0386(11) Uiso 0.717(10) 1 d P A 3
O6A O 0.9400(3) 0.18016(19) 0.59978(15) 0.0486(11) Uiso 0.717(10) 1 d P A 3
C30A C 0.8886(4) 0.1511(4) 0.5717(3) 0.0465(15) Uiso 0.717(10) 1 d P A 3
C31A C 0.8768(5) 0.0712(3) 0.5748(3) 0.0634(19) Uiso 0.717(10) 1 d P A 3
H31A H 0.8352 0.0568 0.5508 0.080 Uiso 0.717(10) 1 calc PR A 3
H31B H 0.8598 0.0585 0.6087 0.080 Uiso 0.717(10) 1 calc PR A 3
H31C H 0.9280 0.0478 0.5669 0.080 Uiso 0.717(10) 1 calc PR A 3
O5B O 0.8249(7) 0.1602(6) 0.5196(4) 0.066(4) Uiso 0.283(10) 1 d P A 4
O6B O 0.9110(9) 0.1805(7) 0.5842(5) 0.065(3) Uiso 0.283(10) 1 d P A 4
C30B C 0.8679(8) 0.1427(6) 0.5576(5) 0.034(3) Uiso 0.283(10) 1 d P A 4
C31B C 0.8525(11) 0.0760(8) 0.5852(6) 0.053(4) Uiso 0.283(10) 1 d P A 4
H31D H 0.8215 0.0442 0.5638 0.080 Uiso 0.283(10) 1 calc PR A 4
H31E H 0.8216 0.0858 0.6156 0.080 Uiso 0.283(10) 1 calc PR A 4
H31F H 0.9043 0.0543 0.5940 0.080 Uiso 0.283(10) 1 calc PR A 4
O11 O 0.31430(11) 0.68929(11) 0.61155(7) 0.0334(4) Uani 1 1 d . . .
O12 O 0.28595(16) 0.63858(13) 0.68379(9) 0.0538(6) Uani 1 1 d . . .
O13 O 0.44340(15) 0.79157(11) 0.57902(9) 0.0482(5) Uani 1 1 d . B .
O14A O 0.3756(3) 0.8259(2) 0.51139(14) 0.0653(10) Uiso 0.736(5) 1 d P B 5
O14B O 0.4350(7) 0.8321(6) 0.5026(4) 0.0653(10) Uiso 0.264(5) 1 d P B 6
O15 O 0.44149(15) 0.58422(12) 0.59400(8) 0.0471(5) Uani 1 1 d . . .
O16 O 0.49709(14) 0.66309(13) 0.64278(9) 0.0526(6) Uani 1 1 d . . .
C1 C 0.79199(16) 0.42303(14) 0.45224(10) 0.0312(6) Uani 1 1 d . A .
H1 H 0.7804 0.4428 0.4205 0.080 Uiso 1 1 calc R . .
C2 C 0.77217(15) 0.44942(13) 0.49901(9) 0.0263(5) Uani 1 1 d . . .
C3 C 0.83334(15) 0.36019(13) 0.46262(10) 0.0267(5) Uani 1 1 d . . .
C4 C 0.73555(17) 0.51853(14) 0.51401(11) 0.0341(6) Uani 1 1 d . A .
H4A H 0.7792 0.5527 0.5207 0.080 Uiso 1 1 calc R . .
H4B H 0.7016 0.5367 0.4864 0.080 Uiso 1 1 calc R . .
C5 C 0.67653(18) 0.57288(15) 0.59019(12) 0.0390(7) Uani 1 1 d . A .
H5A H 0.6185 0.5801 0.5980 0.080 Uiso 1 1 calc R . .
H5B H 0.6958 0.6138 0.5710 0.080 Uiso 1 1 calc R . .
C6 C 0.72335(17) 0.56742(14) 0.63777(11) 0.0341(6) Uani 1 1 d . . .
C7 C 0.8005(2) 0.5296(2) 0.69812(12) 0.0538(9) Uani 1 1 d . . .
H7 H 0.8337 0.5000 0.7178 0.080 Uiso 1 1 calc R A .
C8 C 0.7816(3) 0.5967(2) 0.70932(13) 0.0634(10) Uani 1 1 d . A .
H8 H 0.7991 0.6223 0.7377 0.080 Uiso 1 1 calc R . .
C9 C 0.6978(2) 0.6917(2) 0.66698(16) 0.0628(10) Uani 1 1 d . . .
H9A H 0.7237 0.7160 0.6390 0.080 Uiso 1 1 calc R A .
H9B H 0.7073 0.7177 0.6980 0.080 Uiso 1 1 calc R . .
H9C H 0.6394 0.6883 0.6608 0.080 Uiso 1 1 calc R . .
C10 C 0.60839(17) 0.47433(15) 0.54772(10) 0.0321(6) Uani 1 1 d . A .
H10A H 0.6125 0.4510 0.5148 0.080 Uiso 1 1 calc R . .
H10B H 0.5645 0.5093 0.5458 0.080 Uiso 1 1 calc R . .
C11 C 0.58836(17) 0.42127(13) 0.58733(10) 0.0318(6) Uani 1 1 d . . .
C12 C 0.5982(2) 0.34711(17) 0.64797(13) 0.0462(8) Uani 1 1 d . . .
H12 H 0.6199 0.3201 0.6745 0.080 Uiso 1 1 calc R A .
C13 C 0.5201(2) 0.34541(19) 0.63251(14) 0.0522(9) Uani 1 1 d . A .
H13 H 0.4781 0.3170 0.6456 0.080 Uiso 1 1 calc R . .
C14 C 0.44062(18) 0.40785(19) 0.56349(14) 0.0519(8) Uani 1 1 d . . .
H14A H 0.4238 0.4563 0.5688 0.080 Uiso 1 1 calc R A .
H14B H 0.3967 0.3765 0.5734 0.080 Uiso 1 1 calc R . .
H14C H 0.4532 0.4007 0.5281 0.080 Uiso 1 1 calc R . .
C15 C 0.87977(16) 0.31383(14) 0.42676(10) 0.0307(6) Uani 1 1 d . A .
H15A H 0.8923 0.2692 0.4436 0.080 Uiso 1 1 calc R . .
H15B H 0.8450 0.3034 0.3976 0.080 Uiso 1 1 calc R . .
C16 C 1.00916(17) 0.36711(14) 0.45172(10) 0.0322(6) Uani 1 1 d . A .
H16A H 0.9760 0.3921 0.4768 0.080 Uiso 1 1 calc R . .
H16B H 1.0524 0.3990 0.4401 0.080 Uiso 1 1 calc R . .
C17 C 1.04631(16) 0.30347(15) 0.47506(11) 0.0328(6) Uani 1 1 d . . .
C18 C 1.06893(18) 0.20924(15) 0.51752(12) 0.0415(7) Uani 1 1 d . . .
H18 H 1.0628 0.1725 0.5410 0.080 Uiso 1 1 calc R A .
C19 C 1.13097(19) 0.21535(17) 0.48469(12) 0.0436(8) Uani 1 1 d . A .
H19 H 1.1756 0.1845 0.4812 0.080 Uiso 1 1 calc R . .
C20 C 1.1655(2) 0.30336(19) 0.41587(13) 0.0508(8) Uani 1 1 d . . .
H20A H 1.1313 0.3092 0.3862 0.080 Uiso 1 1 calc R A .
H20B H 1.2096 0.2708 0.4083 0.080 Uiso 1 1 calc R . .
H20C H 1.1883 0.3485 0.4255 0.080 Uiso 1 1 calc R . .
C21 C 0.94345(19) 0.40617(16) 0.37463(11) 0.0391(7) Uani 1 1 d . . .
H21A H 0.9268 0.4475 0.3943 0.080 Uiso 1 1 calc R . .
H21B H 0.8994 0.3949 0.3509 0.080 Uiso 1 1 calc R . .
C22 C 1.0205(2) 0.42238(17) 0.34606(12) 0.0428(7) Uani 1 1 d . . .
C23 C 1.1347(2) 0.4656(2) 0.32286(16) 0.0647(11) Uani 1 1 d . . .
H23 H 1.1814 0.4944 0.3218 0.080 Uiso 1 1 calc R . .
C24 C 1.1210(2) 0.4119(2) 0.29152(13) 0.0567(9) Uani 1 1 d . . .
H24 H 1.1548 0.3964 0.2651 0.080 Uiso 1 1 calc R . .
C25 C 1.0053(3) 0.3226(2) 0.28387(14) 0.0610(10) Uani 1 1 d . . .
H25A H 1.0237 0.2800 0.3006 0.080 Uiso 1 1 calc R . .
H25B H 1.0180 0.3199 0.2481 0.080 Uiso 1 1 calc R . .
H25C H 0.9466 0.3275 0.2882 0.080 Uiso 1 1 calc R . .
C28 C 0.80484(18) 0.29978(16) 0.66596(10) 0.0354(6) Uani 1 1 d . . .
C29 C 0.8218(2) 0.22937(18) 0.68972(12) 0.0514(9) Uani 1 1 d . A .
H29A H 0.8153 0.2329 0.7260 0.080 Uiso 1 1 calc R . .
H29B H 0.8773 0.2150 0.6819 0.080 Uiso 1 1 calc R . .
H29C H 0.7837 0.1948 0.6766 0.080 Uiso 1 1 calc R . .
C41 C 0.28014(17) 0.63017(14) 0.43480(10) 0.0315(6) Uani 1 1 d . . .
H41 H 0.2633 0.6269 0.4009 0.080 Uiso 1 1 calc R . .
C42 C 0.24047(17) 0.60483(14) 0.47712(9) 0.0304(6) Uani 1 1 d . . .
C43 C 0.35107(16) 0.66183(13) 0.45374(9) 0.0275(5) Uani 1 1 d . . .
C44 C 0.15694(18) 0.57357(16) 0.48345(11) 0.0379(7) Uani 1 1 d . . .
H44A H 0.1157 0.6110 0.4823 0.080 Uiso 1 1 calc R . .
H44B H 0.1459 0.5408 0.4557 0.080 Uiso 1 1 calc R . .
C45 C 0.06904(19) 0.53947(17) 0.55352(11) 0.0424(7) Uani 1 1 d . . .
H45A H 0.0554 0.4944 0.5695 0.080 Uiso 1 1 calc R . .
H45B H 0.0293 0.5482 0.5266 0.080 Uiso 1 1 calc R . .
C46 C 0.06466(18) 0.59707(16) 0.59164(11) 0.0378(6) Uani 1 1 d . . .
C47 C 0.0989(2) 0.67200(19) 0.64918(13) 0.0507(8) Uani 1 1 d . . .
H47 H 0.1308 0.7000 0.6708 0.080 Uiso 1 1 calc R . .
C48 C 0.0169(2) 0.6704(2) 0.64851(14) 0.0526(9) Uani 1 1 d . . .
H48 H -0.0186 0.6969 0.6690 0.080 Uiso 1 1 calc R . .
C49 C -0.0883(2) 0.6043(2) 0.59804(16) 0.0593(10) Uani 1 1 d . . .
H49A H -0.1001 0.6225 0.5646 0.080 Uiso 1 1 calc R . .
H49B H -0.1262 0.6246 0.6222 0.080 Uiso 1 1 calc R . .
H49C H -0.0942 0.5535 0.5980 0.080 Uiso 1 1 calc R . .
C50 C 0.1855(2) 0.46503(16) 0.52984(12) 0.0440(7) Uani 1 1 d . . .
H50A H 0.2283 0.4629 0.5040 0.080 Uiso 1 1 calc R . .
H50B H 0.1425 0.4313 0.5208 0.080 Uiso 1 1 calc R . .
C51 C 0.22086(18) 0.44641(15) 0.58056(10) 0.0342(6) Uani 1 1 d . . .
C52 C 0.28084(19) 0.45647(17) 0.65260(11) 0.0393(7) Uani 1 1 d . . .
H52 H 0.3063 0.4763 0.6811 0.080 Uiso 1 1 calc R . .
C53 C 0.2674(2) 0.38643(17) 0.64519(11) 0.0437(7) Uani 1 1 d . . .
H53 H 0.2816 0.3495 0.6671 0.080 Uiso 1 1 calc R . .
C54 C 0.2023(2) 0.31543(17) 0.57491(14) 0.0529(9) Uani 1 1 d . . .
H54A H 0.1444 0.3185 0.5672 0.080 Uiso 1 1 calc R . .
H54B H 0.2119 0.2760 0.5974 0.080 Uiso 1 1 calc R . .
H54C H 0.2329 0.3086 0.5439 0.080 Uiso 1 1 calc R . .
C55 C 0.41957(17) 0.69672(13) 0.42516(9) 0.0295(6) Uani 1 1 d . . .
H55A H 0.3961 0.7229 0.3967 0.080 Uiso 1 1 calc R . .
H55B H 0.4461 0.7309 0.4475 0.080 Uiso 1 1 calc R . .
C56 C 0.52359(16) 0.60967(14) 0.44704(10) 0.0308(6) Uani 1 1 d . . .
H56A H 0.5598 0.5734 0.4331 0.080 Uiso 1 1 calc R . .
H56B H 0.4822 0.5863 0.4679 0.080 Uiso 1 1 calc R . .
C57 C 0.57207(17) 0.65913(14) 0.47877(10) 0.0316(6) Uani 1 1 d . . .
C58 C 0.61082(18) 0.73235(16) 0.53602(12) 0.0388(7) Uani 1 1 d . . .
H58 H 0.6110 0.7607 0.5651 0.080 Uiso 1 1 calc R . .
C59 C 0.67211(18) 0.72888(15) 0.50175(12) 0.0379(7) Uani 1 1 d . . .
H59 H 0.7220 0.7534 0.5029 0.080 Uiso 1 1 calc R . .
C60 C 0.6919(2) 0.66698(18) 0.41934(11) 0.0441(7) Uani 1 1 d . . .
H60A H 0.7408 0.6958 0.4175 0.080 Uiso 1 1 calc R . .
H60B H 0.6573 0.6767 0.3904 0.080 Uiso 1 1 calc R . .
H60C H 0.7071 0.6176 0.4193 0.080 Uiso 1 1 calc R . .
C61 C 0.44932(19) 0.59911(16) 0.36750(10) 0.0374(6) Uani 1 1 d . . .
H61A H 0.4025 0.5740 0.3820 0.080 Uiso 1 1 calc R . .
H61B H 0.4910 0.5642 0.3584 0.080 Uiso 1 1 calc R . .
C62 C 0.4229(2) 0.63738(17) 0.32160(11) 0.0460(8) Uani 1 1 d . . .
C63 C 0.3516(4) 0.6916(3) 0.26643(15) 0.097(2) Uani 1 1 d . . .
H63 H 0.3063 0.7109 0.2495 0.080 Uiso 1 1 calc R . .
C64 C 0.4283(4) 0.6983(2) 0.25147(14) 0.0830(16) Uani 1 1 d . . .
H64 H 0.4469 0.7223 0.2226 0.080 Uiso 1 1 calc R . .
C65 C 0.5636(3) 0.6510(3) 0.28562(16) 0.0836(15) Uani 1 1 d . . .
H65A H 0.5873 0.6646 0.3178 0.080 Uiso 1 1 calc R . .
H65B H 0.5879 0.6789 0.2588 0.080 Uiso 1 1 calc R . .
H65C H 0.5743 0.6015 0.2795 0.080 Uiso 1 1 calc R . .
C66 C 0.31210(16) 0.68955(16) 0.65996(10) 0.0328(6) Uani 1 1 d . . .
C67 C 0.3398(2) 0.75569(18) 0.68589(12) 0.0469(8) Uani 1 1 d . . .
H67A H 0.3444 0.7472 0.7219 0.080 Uiso 1 1 calc R . .
H67B H 0.3002 0.7928 0.6799 0.080 Uiso 1 1 calc R . .
H67C H 0.3926 0.7698 0.6726 0.080 Uiso 1 1 calc R . .
C68 C 0.4175(2) 0.83842(17) 0.55023(12) 0.0480(8) Uani 1 1 d . . .
C69 C 0.4226(2) 0.91329(15) 0.56917(13) 0.0475(7) Uani 1 1 d . B .
H69A H 0.4094 0.9455 0.5419 0.080 Uiso 1 1 calc R . .
H69B H 0.4776 0.9227 0.5811 0.080 Uiso 1 1 calc R . .
H69C H 0.3841 0.9198 0.5966 0.080 Uiso 1 1 calc R . .
C70 C 0.47566(18) 0.60078(17) 0.63433(11) 0.0389(7) Uani 1 1 d . . .
C71 C 0.4928(2) 0.54458(18) 0.67324(12) 0.0499(8) Uani 1 1 d . . .
H71A H 0.5485 0.5493 0.6853 0.080 Uiso 1 1 calc R . .
H71B H 0.4856 0.4985 0.6581 0.080 Uiso 1 1 calc R . .
H71C H 0.4552 0.5498 0.7013 0.080 Uiso 1 1 calc R . .
N42 N 0.7315(5) 0.3151(4) 0.3257(2) 0.130(2) Uani 1 1 d . . .
C74 C 0.6776(5) 0.3464(5) 0.3410(3) 0.116(3) Uani 1 1 d . . .
C75 C 0.6137(4) 0.3901(6) 0.3598(3) 0.168(5) Uani 1 1 d . . .
H75A H 0.6316 0.4129 0.3906 0.252 Uiso 1 1 calc R . .
H75B H 0.5658 0.3616 0.3667 0.252 Uiso 1 1 calc R . .
H75C H 0.6003 0.4256 0.3348 0.252 Uiso 1 1 calc R . .
N43 N 0.7537(4) 0.4670(3) 0.83587(17) 0.1099(17) Uani 1 1 d . . .
C76 C 0.7041(4) 0.4593(3) 0.80560(18) 0.0799(14) Uani 1 1 d . . .
C77 C 0.6449(4) 0.4469(4) 0.7677(2) 0.1063(19) Uani 1 1 d . . .
H77A H 0.6658 0.4125 0.7439 0.159 Uiso 1 1 calc R . .
H77B H 0.6331 0.4905 0.7501 0.159 Uiso 1 1 calc R . .
H77C H 0.5952 0.4290 0.7831 0.159 Uiso 1 1 calc R . .
N44 N 0.0039(4) 0.5404(3) 0.7748(2) 0.1230(19) Uani 1 1 d . . .
C78 C 0.0706(3) 0.5400(3) 0.76556(16) 0.0736(12) Uani 1 1 d . . .
C79 C 0.1547(3) 0.5368(3) 0.7539(2) 0.0852(14) Uani 1 1 d . . .
H79A H 0.1799 0.4987 0.7727 0.128 Uiso 1 1 calc R . .
H79B H 0.1806 0.5810 0.7629 0.128 Uiso 1 1 calc R . .
H79C H 0.1615 0.5284 0.7180 0.128 Uiso 1 1 calc R . .
N45 N 0.6024(3) 0.8285(3) 0.76038(17) 0.1113(17) Uani 1 1 d . . .
C80 C 0.5916(3) 0.8379(2) 0.71871(17) 0.0677(11) Uani 1 1 d . . .
C81 C 0.5805(3) 0.8478(2) 0.66496(16) 0.0801(13) Uani 1 1 d . . .
H81A H 0.6319 0.8398 0.6477 0.120 Uiso 1 1 calc R . .
H81B H 0.5621 0.8956 0.6586 0.120 Uiso 1 1 calc R . .
H81C H 0.5398 0.8148 0.6526 0.120 Uiso 1 1 calc R . .

loop_
_atom_site_aniso_label
_atom_site_aniso_U_11
_atom_site_aniso_U_22
_atom_site_aniso_U_33
_atom_site_aniso_U_23
_atom_site_aniso_U_13
_atom_site_aniso_U_12
Fe1 0.0376(2) 0.02553(19) 0.03141(19) -0.00240(15) 0.00282(16) 0.00157(16)
Fe2 0.0272(2) 0.02599(18) 0.0390(2) 0.00392(16) -0.00120(17) 0.00378(15)
Fe11 0.0392(2) 0.0315(2) 0.02913(18) 0.00035(15) 0.00221(17) -0.00967(17)
Fe12 0.02622(19) 0.02717(18) 0.03044(18) -0.00230(15) -0.00163(16) -0.00266(15)
N1 0.0255(11) 0.0245(11) 0.0319(11) 0.0016(9) 0.0053(9) 0.0047(9)
N2 0.0266(12) 0.0255(11) 0.0323(11) -0.0002(9) 0.0027(9) 0.0043(9)
N3 0.0267(11) 0.0274(11) 0.0374(12) -0.0070(10) 0.0024(10) 0.0014(9)
N4 0.0401(15) 0.0344(12) 0.0352(12) -0.0057(10) -0.0004(11) -0.0011(11)
N5 0.0490(17) 0.0404(14) 0.0578(16) -0.0227(12) -0.0018(13) 0.0064(12)
N6 0.0365(13) 0.0315(12) 0.0391(13) -0.0024(10) 0.0044(11) -0.0031(10)
N7 0.0302(13) 0.0370(14) 0.0505(14) -0.0106(12) 0.0047(11) -0.0054(10)
N8 0.0302(12) 0.0300(12) 0.0342(11) -0.0042(10) 0.0047(10) 0.0000(9)
N9 0.0308(13) 0.0277(12) 0.0468(14) -0.0059(10) -0.0011(11) 0.0074(10)
N10 0.0279(12) 0.0412(14) 0.0474(14) -0.0149(11) -0.0009(10) 0.0059(10)
N11 0.061(2) 0.0509(17) 0.0636(18) -0.0071(14) 0.0260(16) -0.0139(15)
N12 0.0542(17) 0.0405(14) 0.0374(13) 0.0031(11) 0.0134(12) 0.0068(12)
N21 0.0234(11) 0.0370(12) 0.0287(11) -0.0002(9) -0.0016(9) -0.0065(9)
N22 0.0260(12) 0.0277(11) 0.0274(11) 0.0003(9) 0.0007(9) -0.0030(9)
N23 0.0337(13) 0.0354(13) 0.0374(13) 0.0068(10) -0.0029(10) -0.0097(10)
N24 0.0336(13) 0.0399(14) 0.0430(13) -0.0013(11) -0.0013(11) -0.0039(11)
N25 0.0343(14) 0.0427(15) 0.0548(16) 0.0161(13) 0.0002(12) 0.0022(11)
N26 0.0333(13) 0.0377(12) 0.0347(11) 0.0008(10) -0.0019(10) -0.0037(10)
N27 0.0353(14) 0.0322(12) 0.0486(14) 0.0023(10) -0.0058(11) -0.0024(10)
N28 0.0323(12) 0.0282(11) 0.0297(11) -0.0004(9) 0.0031(10) -0.0018(9)
N29 0.0291(12) 0.0365(12) 0.0370(12) -0.0013(10) 0.0022(10) -0.0023(10)
N30 0.0280(12) 0.0340(12) 0.0395(12) 0.0033(11) 0.0045(10) -0.0026(10)
N31 0.085(3) 0.098(3) 0.0369(16) -0.0170(17) -0.0106(16) 0.043(2)
N32 0.094(3) 0.0468(17) 0.0372(15) -0.0022(13) 0.0074(16) -0.0071(17)
O3 0.0325(10) 0.0375(11) 0.0336(10) 0.0081(8) 0.0004(8) 0.0000(8)
O4 0.0755(18) 0.0481(14) 0.0404(12) -0.0062(10) -0.0080(11) 0.0100(12)
O11 0.0289(10) 0.0409(10) 0.0304(9) -0.0063(8) -0.0034(8) -0.0020(8)
O12 0.0571(15) 0.0525(14) 0.0518(13) 0.0157(11) -0.0086(11) -0.0118(12)
O13 0.0584(14) 0.0288(10) 0.0575(13) 0.0014(10) 0.0074(11) 0.0016(10)
O15 0.0631(15) 0.0403(11) 0.0378(11) -0.0009(9) 0.0002(11) 0.0121(11)
O16 0.0421(13) 0.0442(14) 0.0715(16) 0.0021(11) 0.0022(11) 0.0045(10)
C1 0.0271(14) 0.0331(14) 0.0335(14) 0.0054(11) 0.0001(11) 0.0017(11)
C2 0.0196(13) 0.0255(12) 0.0339(13) 0.0050(10) 0.0044(10) 0.0002(10)
C3 0.0204(13) 0.0279(13) 0.0318(13) -0.0012(11) -0.0009(10) -0.0015(10)
C4 0.0300(15) 0.0282(13) 0.0441(15) 0.0064(11) 0.0068(12) 0.0028(11)
C5 0.0346(16) 0.0322(15) 0.0502(17) -0.0116(13) -0.0017(13) 0.0076(12)
C6 0.0275(14) 0.0330(15) 0.0417(15) -0.0109(12) 0.0058(12) -0.0022(11)
C7 0.069(2) 0.055(2) 0.0373(17) -0.0094(15) -0.0165(16) 0.0036(17)
C8 0.080(3) 0.060(2) 0.0504(19) -0.0247(18) -0.0203(19) 0.011(2)
C9 0.061(2) 0.046(2) 0.081(3) -0.0289(19) -0.0125(19) 0.0099(17)
C10 0.0273(15) 0.0361(15) 0.0329(14) -0.0026(11) -0.0008(11) -0.0028(11)
C11 0.0302(14) 0.0261(13) 0.0391(14) -0.0103(11) 0.0068(12) -0.0016(11)
C12 0.050(2) 0.0373(17) 0.0509(18) 0.0046(14) 0.0058(15) -0.0065(15)
C13 0.052(2) 0.0430(19) 0.062(2) 0.0036(16) 0.0126(17) -0.0173(16)
C14 0.0303(16) 0.0548(19) 0.071(2) -0.0109(18) 0.0014(16) -0.0079(14)
C15 0.0325(14) 0.0275(13) 0.0321(14) -0.0054(11) 0.0019(11) -0.0012(11)
C16 0.0292(15) 0.0303(14) 0.0372(15) -0.0067(11) 0.0031(11) -0.0001(11)
C17 0.0250(14) 0.0329(15) 0.0406(15) -0.0121(12) 0.0000(11) -0.0016(11)
C18 0.0362(16) 0.0319(15) 0.0565(18) -0.0066(13) -0.0133(15) 0.0088(13)
C19 0.0332(16) 0.0380(16) 0.060(2) -0.0184(15) -0.0082(14) 0.0115(13)
C20 0.0335(17) 0.062(2) 0.0564(19) -0.0122(17) 0.0148(14) 0.0015(15)
C21 0.0422(17) 0.0360(15) 0.0390(15) 0.0002(13) 0.0105(12) 0.0052(13)
C22 0.0449(18) 0.0406(17) 0.0430(16) 0.0047(13) 0.0123(14) 0.0053(14)
C23 0.053(2) 0.065(3) 0.076(3) 0.003(2) 0.027(2) -0.0105(19)
C24 0.059(2) 0.062(2) 0.0487(19) 0.0080(18) 0.0258(17) 0.0147(18)
C25 0.080(3) 0.054(2) 0.049(2) -0.0081(17) 0.0127(19) 0.0001(19)
C28 0.0332(15) 0.0396(17) 0.0335(15) 0.0022(12) -0.0068(11) -0.0054(12)
C29 0.070(2) 0.047(2) 0.0365(16) 0.0139(14) -0.0059(16) 0.0019(17)
C41 0.0325(14) 0.0334(14) 0.0286(13) -0.0003(11) -0.0056(12) -0.0027(11)
C42 0.0321(14) 0.0306(13) 0.0285(12) -0.0013(10) -0.0035(11) -0.0011(11)
C43 0.0289(14) 0.0253(13) 0.0283(13) 0.0006(10) 0.0001(10) 0.0029(11)
C44 0.0364(16) 0.0431(17) 0.0341(15) 0.0066(12) -0.0071(12) -0.0087(13)
C45 0.0381(16) 0.0479(17) 0.0412(16) 0.0065(13) -0.0039(14) -0.0139(14)
C46 0.0349(16) 0.0395(16) 0.0389(14) 0.0122(13) -0.0015(13) -0.0047(13)
C47 0.049(2) 0.0488(19) 0.054(2) -0.0047(15) -0.0001(16) 0.0040(16)
C48 0.045(2) 0.055(2) 0.058(2) -0.0015(17) 0.0031(16) 0.0099(16)
C49 0.0279(17) 0.060(2) 0.090(3) 0.017(2) -0.0046(17) -0.0041(15)
C50 0.0483(19) 0.0386(17) 0.0450(17) -0.0029(14) -0.0137(14) -0.0105(14)
C51 0.0314(15) 0.0330(14) 0.0384(15) 0.0008(12) -0.0034(12) -0.0048(12)
C52 0.0352(16) 0.0476(18) 0.0351(15) 0.0018(13) -0.0026(12) -0.0013(14)
C53 0.0415(18) 0.0456(17) 0.0441(17) 0.0109(13) -0.0053(14) 0.0009(14)
C54 0.054(2) 0.0316(15) 0.074(2) 0.0003(16) -0.0137(17) -0.0032(15)
C55 0.0331(15) 0.0263(13) 0.0292(13) 0.0014(10) 0.0029(11) 0.0010(11)
C56 0.0300(14) 0.0267(13) 0.0357(14) -0.0006(11) 0.0017(11) -0.0004(11)
C57 0.0283(14) 0.0301(13) 0.0365(14) 0.0060(11) 0.0014(12) -0.0020(11)
C58 0.0352(16) 0.0389(16) 0.0421(16) -0.0042(13) -0.0015(13) -0.0081(12)
C59 0.0318(16) 0.0289(15) 0.0529(17) 0.0014(13) 0.0005(13) -0.0084(12)
C60 0.0364(17) 0.0539(19) 0.0421(17) 0.0032(14) 0.0090(13) -0.0026(14)
C61 0.0436(17) 0.0348(15) 0.0339(14) -0.0062(12) 0.0015(12) 0.0020(13)
C62 0.064(2) 0.0432(17) 0.0307(15) -0.0122(13) -0.0022(15) 0.0117(16)
C63 0.149(5) 0.103(4) 0.039(2) -0.021(2) -0.022(3) 0.075(4)
C64 0.169(6) 0.051(2) 0.0293(18) 0.0002(16) -0.010(3) 0.017(3)
C65 0.097(4) 0.103(4) 0.051(2) -0.006(2) 0.015(2) -0.045(3)
C66 0.0247(14) 0.0389(15) 0.0348(14) -0.0020(13) -0.0025(11) 0.0046(12)
C67 0.053(2) 0.0482(19) 0.0398(17) -0.0116(14) -0.0081(15) 0.0021(16)
C68 0.063(2) 0.0358(16) 0.0454(18) 0.0004(14) 0.0043(16) 0.0025(15)
C69 0.0524(19) 0.0275(14) 0.063(2) -0.0059(14) -0.0021(16) 0.0016(14)
C70 0.0351(16) 0.0400(18) 0.0415(16) 0.0006(13) 0.0106(13) 0.0131(13)
C71 0.063(2) 0.0457(19) 0.0412(17) 0.0054(14) -0.0006(15) 0.0158(16)
N42 0.176(7) 0.134(5) 0.081(3) 0.025(3) -0.054(4) -0.032(5)
C74 0.095(5) 0.171(9) 0.083(4) 0.073(5) -0.040(4) -0.048(5)
C75 0.067(4) 0.298(12) 0.140(6) 0.123(7) -0.008(4) -0.018(6)
N43 0.162(5) 0.100(3) 0.068(3) 0.008(2) 0.008(3) -0.008(4)
C76 0.120(4) 0.064(3) 0.055(3) 0.010(2) 0.021(3) 0.011(3)
C77 0.118(5) 0.124(5) 0.077(3) 0.012(3) 0.003(3) 0.010(4)
N44 0.111(4) 0.147(5) 0.111(4) -0.026(3) 0.032(3) 0.000(4)
C78 0.081(3) 0.083(3) 0.057(2) -0.013(2) 0.014(2) -0.009(3)
C79 0.071(3) 0.090(3) 0.095(3) -0.001(3) -0.008(3) -0.018(3)
N45 0.126(4) 0.143(5) 0.065(3) -0.011(3) -0.004(3) -0.008(3)
C80 0.066(3) 0.075(3) 0.062(3) -0.011(2) 0.006(2) 0.008(2)
C81 0.108(4) 0.063(3) 0.068(3) -0.001(2) -0.011(3) 0.011(3)

loop_
_atom_type_symbol
_atom_type_description
_atom_type_scat_dispersion_real
_atom_type_scat_dispersion_imag
_atom_type_scat_source
C C 0.0033 0.0016 'International Tables Vol C Tables 4.2.6.8 and 6.1.1.4'
H H 0.0000 0.0000 'International Tables Vol C Tables 4.2.6.8 and 6.1.1.4'
N N 0.0061 0.0033 'International Tables Vol C Tables 4.2.6.8 and 6.1.1.4'
O O 0.0106 0.0060 'International Tables Vol C Tables 4.2.6.8 and 6.1.1.4'
Fe Fe 0.3463 0.8444 'International Tables Vol C Tables 4.2.6.8 and 6.1.1.4'

loop_
_geom_angle_atom_site_label_1
_geom_angle_atom_site_label_2
_geom_angle_atom_site_label_3
_geom_angle
_geom_angle_site_symmetry_1
_geom_angle_site_symmetry_3
_geom_angle_publ_flag
N1 Fe1 N4 125.37(9) . . ?
N1 Fe1 O3 85.06(8) . . ?
N4 Fe1 O3 145.07(8) . . ?
N1 Fe1 N6 103.62(9) . . ?
N4 Fe1 N6 92.91(9) . . ?
O3 Fe1 N6 95.92(8) . . ?
N1 Fe1 O1A 88.51(9) . . ?
N4 Fe1 O1A 80.97(9) . . ?
O3 Fe1 O1A 83.50(8) . . ?
N6 Fe1 O1A 167.78(9) . . ?
O2A Fe2 O6B 111.2(5) . . ?
O2A Fe2 N2 110.05(10) . . ?
O6B Fe2 N2 137.8(5) . . ?
O2A Fe2 N9 87.05(9) . . ?
O6B Fe2 N9 90.1(3) . . ?
N2 Fe2 N9 100.46(9) . . ?
O2A Fe2 O5A 154.16(12) . . ?
O6B Fe2 O5A 43.0(4) . . ?
N2 Fe2 O5A 95.61(10) . . ?
N9 Fe2 O5A 91.31(10) . . ?
O2A Fe2 O3 87.67(9) . . ?
O6B Fe2 O3 88.9(3) . . ?
N2 Fe2 O3 84.31(7) . . ?
N9 Fe2 O3 173.86(8) . . ?
O5A Fe2 O3 92.07(9) . . ?
O2A Fe2 O1B 23.1(5) . . ?
O6B Fe2 O1B 134.3(7) . . ?
N2 Fe2 O1B 87.0(5) . . ?
N9 Fe2 O1B 88.9(5) . . ?
O5A Fe2 O1B 177.3(5) . . ?
O3 Fe2 O1B 87.5(5) . . ?
O2A Fe2 O6A 95.85(14) . . ?
O6B Fe2 O6A 15.5(4) . . ?
N2 Fe2 O6A 153.30(13) . . ?
N9 Fe2 O6A 86.83(11) . . ?
O5A Fe2 O6A 58.31(13) . . ?
O3 Fe2 O6A 90.58(10) . . ?
O1B Fe2 O6A 119.0(5) . . ?
N21 Fe11 O11 86.30(8) . . ?
N21 Fe11 N26 113.96(9) . . ?
O11 Fe11 N26 135.87(9) . . ?
N21 Fe11 N24 118.23(10) . . ?
O11 Fe11 N24 102.65(9) . . ?
N26 Fe11 N24 100.93(10) . . ?
O13 Fe12 N22 121.01(9) . . ?
O13 Fe12 O15 144.07(9) . . ?
N22 Fe12 O15 92.24(9) . . ?
O13 Fe12 N29 91.67(9) . . ?
N22 Fe12 N29 98.73(8) . . ?
O15 Fe12 N29 96.59(9) . . ?
O13 Fe12 O11 87.84(8) . . ?
N22 Fe12 O11 84.93(7) . . ?
O15 Fe12 O11 81.53(8) . . ?
N29 Fe12 O11 175.98(8) . . ?
C2 N1 N2 107.9(2) . . ?
C2 N1 Fe1 126.37(17) . . ?
N2 N1 Fe1 125.59(16) . . ?
C3 N2 N1 107.7(2) . . ?
C3 N2 Fe2 133.92(17) . . ?
N1 N2 Fe2 116.46(16) . . ?
C10 N3 C4 111.3(2) . . ?
C10 N3 C5 114.0(2) . . ?
C4 N3 C5 114.6(2) . . ?
C6 N4 C7 106.5(3) . . ?
C6 N4 Fe1 124.92(19) . . ?
C7 N4 Fe1 128.4(2) . . ?
C8 N5 C6 107.7(3) . . ?
C8 N5 C9 126.7(3) . . ?
C6 N5 C9 125.6(3) . . ?
C11 N6 C12 105.0(3) . . ?
C11 N6 Fe1 122.84(19) . . ?
C12 N6 Fe1 131.5(2) . . ?
C11 N7 C13 106.9(3) . . ?
C11 N7 C14 126.0(3) . . ?
C13 N7 C14 127.0(3) . . ?
C21 N8 C16 110.6(2) . . ?
C21 N8 C15 112.6(2) . . ?
C16 N8 C15 110.7(2) . . ?
C17 N9 C18 104.9(2) . . ?
C17 N9 Fe2 130.57(19) . . ?
C18 N9 Fe2 124.3(2) . . ?
C17 N10 C19 106.5(3) . . ?
C17 N10 C20 126.1(3) . . ?
C19 N10 C20 127.3(3) . . ?
C22 N11 C23 104.7(3) . . ?
C22 N12 C24 106.8(3) . . ?
C22 N12 C25 126.3(3) . . ?
C24 N12 C25 126.9(3) . . ?
C42 N21 N22 108.2(2) . . ?
C42 N21 Fe11 125.64(18) . . ?
N22 N21 Fe11 125.91(16) . . ?
C43 N22 N21 107.3(2) . . ?
C43 N22 Fe12 136.31(18) . . ?
N21 N22 Fe12 116.25(15) . . ?
C50 N23 C45 114.1(2) . . ?
C50 N23 C44 112.8(2) . . ?
C45 N23 C44 111.8(2) . . ?
C46 N24 C47 105.7(3) . . ?
C46 N24 Fe11 122.1(2) . . ?
C47 N24 Fe11 132.2(2) . . ?
C46 N25 C48 107.4(3) . . ?
C46 N25 C49 126.8(3) . . ?
C48 N25 C49 125.8(3) . . ?
C51 N26 C52 106.6(2) . . ?
C51 N26 Fe11 118.69(18) . . ?
C52 N26 Fe11 134.7(2) . . ?
C51 N27 C53 107.4(2) . . ?
C51 N27 C54 126.1(3) . . ?
C53 N27 C54 126.5(3) . . ?
C61 N28 C56 111.6(2) . . ?
C61 N28 C55 111.9(2) . . ?
C56 N28 C55 110.8(2) . . ?
C57 N29 C58 105.5(2) . . ?
C57 N29 Fe12 133.48(19) . . ?
C58 N29 Fe12 120.33(19) . . ?
C59 N30 C57 107.5(2) . . ?
C59 N30 C60 125.7(2) . . ?
C57 N30 C60 126.7(2) . . ?
C62 N31 C63 104.9(4) . . ?
C62 N32 C64 105.6(4) . . ?
C62 N32 C65 126.3(3) . . ?
C64 N32 C65 128.0(4) . . ?
C26A O1A Fe1 137.4(2) . . ?
C26A O2A Fe2 130.0(2) . . ?
O1A C26A O2A 125.7(3) . . ?
O1A C26A C27A 115.3(3) . . ?
O2A C26A C27A 119.0(4) . . ?
C26B O1B Fe2 105.8(18) . . ?
O2B C26B O1B 109(3) . . ?
O2B C26B C27B 124(2) . . ?
O1B C26B C27B 122(2) . . ?
C28 O3 Fe1 96.21(17) . . ?
C28 O3 Fe2 135.12(18) . . ?
Fe1 O3 Fe2 109.68(8) . . ?
C30A O5A Fe2 91.0(4) . . ?
C30A O6A Fe2 88.0(4) . . ?
O6A C30A O5A 122.5(6) . . ?
O6A C30A C31A 119.3(5) . . ?
O5A C30A C31A 117.9(7) . . ?
C30B O6B Fe2 112.2(10) . . ?
O6B C30B O5B 128.2(12) . . ?
O6B C30B C31B 108.3(13) . . ?
O5B C30B C31B 121.3(13) . . ?
C66 O11 Fe11 103.52(18) . . ?
C66 O11 Fe12 125.42(16) . . ?
Fe11 O11 Fe12 107.02(8) . . ?
C68 O13 Fe12 122.2(2) . . ?
C70 O15 Fe12 97.2(2) . . ?
C2 C1 C3 104.4(2) . . ?
N1 C2 C1 110.5(2) . . ?
N1 C2 C4 118.5(2) . . ?
C1 C2 C4 130.8(2) . . ?
N2 C3 C1 109.6(2) . . ?
N2 C3 C15 121.5(2) . . ?
C1 C3 C15 128.4(2) . . ?
N3 C4 C2 109.7(2) . . ?
N3 C5 C6 111.4(2) . . ?
N4 C6 N5 109.5(3) . . ?
N4 C6 C5 125.8(2) . . ?
N5 C6 C5 124.7(3) . . ?
C8 C7 N4 109.4(3) . . ?
C7 C8 N5 106.8(3) . . ?
N3 C10 C11 110.5(2) . . ?
N6 C11 N7 111.5(2) . . ?
N6 C11 C10 124.3(2) . . ?
N7 C11 C10 124.2(3) . . ?
C13 C12 N6 109.9(3) . . ?
C12 C13 N7 106.6(3) . . ?
N8 C15 C3 113.2(2) . . ?
N8 C16 C17 109.6(2) . . ?
N9 C17 N10 111.9(3) . . ?
N9 C17 C16 126.6(2) . . ?
N10 C17 C16 121.3(3) . . ?
C19 C18 N9 110.1(3) . . ?
C18 C19 N10 106.6(3) . . ?
N8 C21 C22 109.7(2) . . ?
N11 C22 N12 111.3(3) . . ?
N11 C22 C21 125.3(3) . . ?
N12 C22 C21 123.3(3) . . ?
C24 C23 N11 111.5(3) . . ?
C23 C24 N12 105.5(3) . . ?
O4 C28 O3 120.3(3) . . ?
O4 C28 C29 121.4(3) . . ?
O3 C28 C29 118.3(3) . . ?
C42 C41 C43 104.3(2) . . ?
N21 C42 C41 110.1(2) . . ?
N21 C42 C44 118.4(2) . . ?
C41 C42 C44 131.0(2) . . ?
N22 C43 C41 110.0(2) . . ?
N22 C43 C55 121.2(2) . . ?
C41 C43 C55 128.7(2) . . ?
N23 C44 C42 110.1(2) . . ?
N23 C45 C46 109.9(2) . . ?
N24 C46 N25 110.5(3) . . ?
N24 C46 C45 124.0(3) . . ?
N25 C46 C45 125.2(3) . . ?
C48 C47 N24 109.7(3) . . ?
C47 C48 N25 106.6(3) . . ?
N23 C50 C51 109.0(2) . . ?
N26 C51 N27 110.5(2) . . ?
N26 C51 C50 123.7(3) . . ?
N27 C51 C50 125.8(3) . . ?
C53 C52 N26 109.4(3) . . ?
C52 C53 N27 106.2(3) . . ?
N28 C55 C43 115.0(2) . . ?
N28 C56 C57 110.6(2) . . ?
N29 C57 N30 110.5(2) . . ?
N29 C57 C56 126.2(2) . . ?
N30 C57 C56 123.3(2) . . ?
C59 C58 N29 109.8(3) . . ?
C58 C59 N30 106.7(2) . . ?
N28 C61 C62 111.0(2) . . ?
N31 C62 N32 111.8(3) . . ?
N31 C62 C61 125.1(3) . . ?
N32 C62 C61 123.1(3) . . ?
C64 C63 N31 111.1(4) . . ?
C63 C64 N32 106.6(4) . . ?
O12 C66 O11 121.2(3) . . ?
O12 C66 C67 121.8(3) . . ?
O11 C66 C67 116.9(3) . . ?
O13 C68 O14A 123.4(3) . . ?
O13 C68 O14B 117.0(6) . . ?
O14A C68 O14B 46.3(5) . . ?
O13 C68 C69 116.8(3) . . ?
O14A C68 C69 118.7(3) . . ?
O14B C68 C69 113.5(5) . . ?
O15 C70 O16 121.1(3) . . ?
O15 C70 C71 119.3(3) . . ?
O16 C70 C71 119.6(3) . . ?
N42 C74 C75 175.8(9) . . ?
N43 C76 C77 177.3(6) . . ?
N44 C78 C79 177.9(6) . . ?
N45 C80 C81 177.6(5) . . ?

loop_
_geom_bond_atom_site_label_1
_geom_bond_atom_site_label_2
_geom_bond_distance
_geom_bond_site_symmetry_2
_geom_bond_publ_flag
Fe1 N1 2.111(2) . ?
Fe1 N4 2.115(2) . ?
Fe1 O3 2.177(2) . ?
Fe1 N6 2.180(2) . ?
Fe1 O1A 2.224(3) . ?
Fe2 O2A 2.031(3) . ?
Fe2 O6B 2.071(13) . ?
Fe2 N2 2.135(2) . ?
Fe2 N9 2.203(2) . ?
Fe2 O5A 2.222(4) . ?
Fe2 O3 2.2337(19) . ?
Fe2 O1B 2.238(19) . ?
Fe2 O6A 2.291(4) . ?
Fe11 N21 2.068(2) . ?
Fe11 O11 2.081(2) . ?
Fe11 N26 2.085(2) . ?
Fe11 N24 2.085(3) . ?
Fe12 O13 1.999(2) . ?
Fe12 N22 2.111(2) . ?
Fe12 O15 2.161(2) . ?
Fe12 N29 2.197(2) . ?
Fe12 O11 2.3065(19) . ?
N1 C2 1.344(3) . ?
N1 N2 1.369(3) . ?
N2 C3 1.349(3) . ?
N3 C10 1.460(3) . ?
N3 C4 1.463(4) . ?
N3 C5 1.463(3) . ?
N4 C6 1.325(4) . ?
N4 C7 1.368(4) . ?
N5 C8 1.356(5) . ?
N5 C6 1.359(4) . ?
N5 C9 1.472(5) . ?
N6 C11 1.318(4) . ?
N6 C12 1.382(4) . ?
N7 C11 1.348(4) . ?
N7 C13 1.366(4) . ?
N7 C14 1.468(4) . ?
N8 C21 1.473(4) . ?
N8 C16 1.474(3) . ?
N8 C15 1.488(3) . ?
N9 C17 1.318(4) . ?
N9 C18 1.388(4) . ?
N10 C17 1.351(4) . ?
N10 C19 1.377(4) . ?
N10 C20 1.454(4) . ?
N11 C22 1.316(4) . ?
N11 C23 1.372(5) . ?
N12 C22 1.357(4) . ?
N12 C24 1.379(5) . ?
N12 C25 1.470(5) . ?
N21 C42 1.345(3) . ?
N21 N22 1.376(3) . ?
N22 C43 1.347(3) . ?
N23 C50 1.459(4) . ?
N23 C45 1.464(4) . ?
N23 C44 1.476(4) . ?
N24 C46 1.323(4) . ?
N24 C47 1.384(4) . ?
N25 C46 1.353(4) . ?
N25 C48 1.370(5) . ?
N25 C49 1.454(4) . ?
N26 C51 1.323(4) . ?
N26 C52 1.363(4) . ?
N27 C51 1.350(4) . ?
N27 C53 1.370(4) . ?
N27 C54 1.466(4) . ?
N28 C61 1.471(4) . ?
N28 C56 1.480(3) . ?
N28 C55 1.487(3) . ?
N29 C57 1.326(4) . ?
N29 C58 1.378(4) . ?
N30 C59 1.355(4) . ?
N30 C57 1.362(4) . ?
N30 C60 1.454(4) . ?
N31 C62 1.318(5) . ?
N31 C63 1.373(6) . ?
N32 C62 1.357(5) . ?
N32 C64 1.393(6) . ?
N32 C65 1.448(6) . ?
O1A C26A 1.240(5) . ?
O2A C26A 1.267(5) . ?
C26A C27A 1.490(6) . ?
O1B C26B 1.19(3) . ?
O2B C26B 1.14(3) . ?
C26B C27B 1.51(3) . ?
O3 C28 1.283(3) . ?
O4 C28 1.233(4) . ?
O5A C30A 1.258(7) . ?
O6A C30A 1.251(9) . ?
C30A C31A 1.531(9) . ?
O5B C30B 1.272(17) . ?
O6B C30B 1.229(19) . ?
C30B C31B 1.482(19) . ?
O11 C66 1.282(3) . ?
O12 C66 1.232(4) . ?
O13 C68 1.246(4) . ?
O14A C68 1.259(5) . ?
O14B C68 1.298(11) . ?
O15 C70 1.246(4) . ?
O16 C70 1.254(4) . ?
C1 C2 1.375(4) . ?
C1 C3 1.399(4) . ?
C2 C4 1.496(4) . ?
C3 C15 1.501(4) . ?
C5 C6 1.478(4) . ?
C7 C8 1.345(5) . ?
C10 C11 1.491(4) . ?
C12 C13 1.341(5) . ?
C16 C17 1.487(4) . ?
C18 C19 1.341(5) . ?
C21 C22 1.501(4) . ?
C23 C24 1.334(6) . ?
C28 C29 1.504(4) . ?
C41 C42 1.381(4) . ?
C41 C43 1.399(4) . ?
C42 C44 1.499(4) . ?
C43 C55 1.505(4) . ?
C45 C46 1.490(4) . ?
C47 C48 1.341(5) . ?
C50 C51 1.505(4) . ?
C52 C53 1.362(5) . ?
C56 C57 1.489(4) . ?
C58 C59 1.354(4) . ?
C61 C62 1.480(4) . ?
C63 C64 1.321(8) . ?
C66 C67 1.501(4) . ?
C68 C69 1.510(4) . ?
C70 C71 1.510(4) . ?
N42 C74 1.137(10) . ?
C74 C75 1.423(12) . ?
N43 C76 1.150(7) . ?
C76 C77 1.415(8) . ?
N44 C78 1.118(6) . ?
C78 C79 1.411(7) . ?
N45 C80 1.132(6) . ?
C80 C81 1.448(6) . ?
